data_9004619
loop_
_publ_author_name
'Jackson, J. M.'
'Burns, P. C.'

_publ_section_title
;
 A re-evaluation of the structure of weeksite, a uranyl silicate
 framework mineral
;
_journal_name_full 'The Canadian Mineralogist'
_journal_page_first 187
_journal_page_last 195
_journal_paper_doi 10.2113/gscanmin.39.1.187
_journal_volume 39
_journal_year 2001
_chemical_formula_sum 'Ba Ca0.48 H4.74 K4.96 O72.12 Si20 U8'
_chemical_name_mineral Weeksite
_space_group_IT_number 67
_symmetry_space_group_name_Hall '-C 2a 2a'
_symmetry_space_group_name_H-M 'C m m b'
_cell_angle_alpha 90
_cell_angle_beta 90
_cell_angle_gamma 90
_cell_formula_units_Z 4
_cell_length_a 14.209
_cell_length_b 14.248
_cell_length_c 35.869
_cell_volume 7261.673
_database_code_amcsd 0005712
_exptl_crystal_density_diffrn 3.636
_cod_original_formula_sum 'U8 Si20 K4.96 Ca.48 Ba O72.12 H4.74'
_cod_database_code 9004619

loop_
_space_group_symop_operation_xyz
x,y,z
1/2+x,1/2+y,z
-x,1/2+y,z
1/2-x,+y,z
x,1/2-y,-z
1/2+x,-y,-z
x,-y,z
1/2+x,1/2-y,z
-x,y,-z
1/2-x,1/2+y,-z
x,1/2+y,-z
1/2+x,+y,-z
-x,1/2-y,z
1/2-x,-y,z
-x,-y,-z
1/2-x,1/2-y,-z

loop_
_atom_site_aniso_label
_atom_site_aniso_U_11
_atom_site_aniso_U_22
_atom_site_aniso_U_33
_atom_site_aniso_U_12
_atom_site_aniso_U_13
_atom_site_aniso_U_23
U(1) 0.00940 0.01810 0.01240 0.00000 0.00000 -0.00180
U(2) 0.01410 0.03170 0.01080 0.00000 0.00000 -0.00410
U(3) 0.01520 0.04050 0.00990 0.00090 0.00000 0.00000
U(4) 0.00980 0.01790 0.01410 -0.00060 0.00000 0.00000
K(1) 0.01840 0.03920 0.05440 0.00000 0.00070 0.00000
Ca(1) 0.01840 0.03920 0.05440 0.00000 0.00070 0.00000
Ba(1) 0.01840 0.03920 0.05440 0.00000 0.00070 0.00000
Wat(1) 0.01840 0.03920 0.05440 0.00000 0.00070 0.00000
K(2) 0.02740 0.04370 0.06230 0.00000 0.00650 0.00000
Ca(2) 0.02740 0.04370 0.06230 0.00000 0.00650 0.00000
Ba(2) 0.02740 0.04370 0.06230 0.00000 0.00650 0.00000
Wat(2) 0.02740 0.04370 0.06230 0.00000 0.00650 0.00000
K(3) 0.05290 0.05310 0.08540 0.00000 -0.03970 0.00000
K(4) 0.04620 0.03280 0.04290 0.00000 0.00200 0.00000
K(5) 0.01950 0.02930 0.07180 0.00000 -0.00200 0.00000
K(6) 0.07050 0.03290 0.08690 0.00000 0.02100 0.00000

loop_
_atom_site_label
_atom_site_fract_x
_atom_site_fract_y
_atom_site_fract_z
_atom_site_occupancy
_atom_site_U_iso_or_equiv
_atom_site_type_symbol
_atom_site_attached_hydrogens
U(1) 0.25000 0.25430 0.15016 1.00000 0.01330 U 0
U(2) 0.25000 0.25450 0.34843 1.00000 0.01890 U 0
U(3) 0.00000 0.25000 0.40027 1.00000 0.02190 U 0
U(4) 0.00000 0.25000 0.09875 1.00000 0.01390 U 0
Si(1) 0.25000 0.19370 0.24960 1.00000 0.00500 Si 0
Si(2) 0.04870 0.11000 0.24910 1.00000 0.00720 Si 0
Si(3) 0.25000 0.25170 0.43710 1.00000 0.02330 Si 0
Si(4) 0.25000 0.24940 0.06270 1.00000 0.01120 Si 0
Si(5) 0.00000 0.25000 0.18630 1.00000 0.01640 Si 0
Si(6) 0.00000 0.25000 0.31170 1.00000 0.01860 Si 0
Si(7) 0.00000 0.19000 0.00000 0.50000 0.01960 Si 0
Si(8) -0.20310 0.11020 0.00010 0.50000 0.02090 Si 0
Si(9) 0.00000 0.19300 0.50000 0.50000 0.03500 Si 0
Si(10) 0.20100 0.11000 0.50000 0.50000 0.03430 Si 0
K(1) 0.08880 0.50000 0.16020 0.02000 0.03730 K 0
Ca(1) 0.08880 0.50000 0.16020 0.12000 0.03730 Ca 0
Ba(1) 0.08880 0.50000 0.16020 0.25000 0.03730 Ba 0
Wat(1) 0.08880 0.50000 0.16020 0.23000 0.03730 O 2
K(2) 0.91140 0.00000 0.33760 0.02000 0.04450 K 0
Ca(2) 0.91140 0.00000 0.33760 0.12000 0.04450 Ca 0
Ba(2) 0.91140 0.00000 0.33760 0.25000 0.04450 Ba 0
Wat(2) 0.91140 0.00000 0.33760 0.33000 0.04450 O 2
K(3) 0.16000 0.00000 0.41610 0.62000 0.06380 K 0
K(4) 0.84100 0.00000 0.40920 0.56000 0.04060 K 0
K(5) 0.15900 0.50000 0.08900 0.62000 0.04020 K 0
K(6) 0.15700 0.00000 0.08360 0.64000 0.06340 K 0
O(1) 0.25000 0.26100 0.21320 1.00000 0.02790 O 0
O(2) 0.00000 0.25000 -0.03690 1.00000 0.02600 O 0
O(3) 0.25000 0.25800 0.28580 1.00000 0.02580 O 0
O(4) 0.00000 0.25000 0.46260 1.00000 0.04340 O 0
O(5) -0.16200 0.24800 0.08980 1.00000 0.02440 O 0
O(6) 0.16050 0.12280 0.24890 1.00000 0.01590 O 0
O(7) -0.08900 0.75400 0.15760 1.00000 0.02500 O 0
O(8) 0.08800 0.26000 0.34080 1.00000 0.02220 O 0
O(9) 0.00200 0.15900 0.21340 1.00000 0.02510 O 0
O(10) 0.00400 0.15400 0.28660 1.00000 0.03860 O 0
O(11) 0.25000 0.16000 0.46320 1.00000 0.03500 O 0
O(12) 0.16100 0.25000 0.40890 1.00000 0.02940 O 0
O(13) 0.25000 0.38100 0.14630 1.00000 0.01460 O 0
O(14) 0.25000 0.38300 0.35030 1.00000 0.03670 O 0
O(15) 0.00000 0.12600 0.09930 1.00000 0.03140 O 0
O(16) 0.25000 0.12900 0.14990 1.00000 0.02020 O 0
O(17) 0.25000 0.12600 0.34650 1.00000 0.05050 O 0
O(18) -0.00100 0.12400 0.39940 1.00000 0.03710 O 0
O(19) 0.02500 0.00000 0.24910 1.00000 0.01010 O 0
O(20) 0.25000 0.15700 0.03640 1.00000 0.02500 O 0
O(21) -0.25000 0.15800 0.03610 1.00000 0.01920 O 0
O(22) 0.25000 0.34100 0.46330 1.00000 0.04670 O 0
O(23) 0.25000 0.00000 0.49800 1.00000 0.06750 O 0
O(24) -0.25000 0.00000 0.00200 1.00000 0.06870 O 0
O(25) -0.09100 0.11900 0.00000 0.50000 0.03010 O 0
O(26) 0.09000 0.12600 0.50000 0.50000 0.05500 O 0
Wat(27) -0.10600 0.50000 0.16800 1.00000 0.01400 O 2
Wat(28) 0.25000 0.50000 0.24900 1.00000 0.31210 O 2

loop_
_cod_changelog_entry_id
_cod_changelog_entry_author
_cod_changelog_entry_date
_cod_changelog_entry_text
1
;cod-tools version 3.8.0
Id: cif_guess_AMCSD_atom_types 9581 2023-05-17 12:35:41Z saulius
;
2023-05-23T09:18:58+03:00
;Derived atom types and hydrogen counts
from atom names that follow the AMCSD naming convention
(Wat == water, O-H == hydroxyl).
;

loop_
_cod_related_entry_id
_cod_related_entry_database
_cod_related_entry_code
1 AMCSD 0005712
